data_2218849
loop_
_publ_author_name
'Shan, Shang'
'Tian, Yu-Liang'
'Wang, Shan-Heng'
'Wang, Wen-Long'
'Xu, Ying-Li'

_publ_section_title
;
 (<i>E</i>)-<i>N</i>'-[1-(4-Aminophenyl)ethylidene]benzohydrazide
;
_journal_coeditor_code XU2432
_journal_issue 7
_journal_name_full 'Acta Crystallographica Section E'
_journal_page_first o1363
_journal_paper_doi 10.1107/S1600536808019004
_journal_volume 64
_journal_year 2008
_chemical_formula_iupac 'C15 H15 N3 O'
_chemical_formula_moiety 'C15 H15 N3 O'
_chemical_formula_sum 'C15 H15 N3 O'
_chemical_formula_weight 253.30
_chemical_name_systematic
;
(<i>E</i>)-<i>N</i>'-[1-(4-Aminophenyl)ethylidene]benzohydrazide
;
_space_group_IT_number 14
_symmetry_cell_setting monoclinic
_symmetry_space_group_name_Hall '-P 2yn'
_symmetry_space_group_name_H-M 'P 1 21/n 1'
_atom_sites_solution_hydrogens geom
_atom_sites_solution_primary direct
_atom_sites_solution_secondary difmap
_audit_creation_method SHELXL-97
_cell_angle_alpha 90.00
_cell_angle_beta 94.57(2)
_cell_angle_gamma 90.00
_cell_formula_units_Z 4
_cell_length_a 12.261(9)
_cell_length_b 5.324(4)
_cell_length_c 19.882(15)
_cell_measurement_reflns_used 3256
_cell_measurement_temperature 295(2)
_cell_measurement_theta_max 25.0
_cell_measurement_theta_min 2.0
_cell_volume 1293.7(17)
_computing_cell_refinement 'PROCESS-AUTO (Rigaku, 1998)'
_computing_data_collection 'PROCESS-AUTO (Rigaku, 1998)'
_computing_data_reduction 'CrystalStructure (Rigaku/MSC, 2002)'
_computing_molecular_graphics 'ORTEP-3 for Windows (Farrugia, 1997)'
_computing_publication_material 'WinGX (Farrugia, 1999)'
_computing_structure_refinement 'SHELXL97 (Sheldrick, 2008)'
_computing_structure_solution 'SIR92 (Altomare <i>et al.</i>,  1993)'
_diffrn_ambient_temperature 295(2)
_diffrn_detector_area_resol_mean 10.00
_diffrn_measured_fraction_theta_full 0.988
_diffrn_measured_fraction_theta_max 0.988
_diffrn_measurement_device_type 'Rigaku R-AXIS RAPID IP'
_diffrn_measurement_method \w
_diffrn_radiation_monochromator graphite
_diffrn_radiation_source 'fine-focus sealed tube'
_diffrn_radiation_type MoK\a
_diffrn_radiation_wavelength 0.71073
_diffrn_reflns_av_R_equivalents 0.0422
_diffrn_reflns_av_sigmaI/netI 0.0329
_diffrn_reflns_limit_h_max 13
_diffrn_reflns_limit_h_min -14
_diffrn_reflns_limit_k_max 6
_diffrn_reflns_limit_k_min -6
_diffrn_reflns_limit_l_max 23
_diffrn_reflns_limit_l_min -23
_diffrn_reflns_number 10914
_diffrn_reflns_theta_full 25.19
_diffrn_reflns_theta_max 25.19
_diffrn_reflns_theta_min 1.89
_diffrn_standards_interval_count 0
_diffrn_standards_interval_time 0
_diffrn_standards_number 0
_exptl_absorpt_coefficient_mu 0.084
_exptl_absorpt_correction_type none
_exptl_crystal_colour yellow
_exptl_crystal_density_diffrn 1.301
_exptl_crystal_density_method 'not measured'
_exptl_crystal_description prism
_exptl_crystal_F_000 536
_exptl_crystal_size_max 0.42
_exptl_crystal_size_mid 0.36
_exptl_crystal_size_min 0.32
_refine_diff_density_max 0.208
_refine_diff_density_min -0.151
_refine_ls_extinction_coef 0.029(5)
_refine_ls_extinction_expression Fc^*^=kFc[1+0.001xFc^2^\l^3^/sin(2\q)]^-1/4^
_refine_ls_extinction_method 'SHELXL97 (Sheldrick, 2008)'
_refine_ls_goodness_of_fit_ref 1.055
_refine_ls_hydrogen_treatment constr
_refine_ls_matrix_type full
_refine_ls_number_parameters 174
_refine_ls_number_reflns 2303
_refine_ls_number_restraints 0
_refine_ls_restrained_S_all 1.055
_refine_ls_R_factor_all 0.0708
_refine_ls_R_factor_gt 0.0484
_refine_ls_shift/su_max 0.000
_refine_ls_shift/su_mean 0.000
_refine_ls_structure_factor_coef Fsqd
_refine_ls_weighting_details 'calc w=1/[\s^2^(Fo^2^)+(0.0957P)^2^] where P=(Fo^2^+2Fc^2^)/3'
_refine_ls_weighting_scheme calc
_refine_ls_wR_factor_gt 0.1411
_refine_ls_wR_factor_ref 0.1558
_reflns_number_gt 1594
_reflns_number_total 2303
_reflns_threshold_expression I>2\s(I)
_cod_data_source_file xu2432.cif
_cod_data_source_block I
_cod_original_sg_symbol_H-M 'P 21/n'
_cod_database_code 2218849
_cod_database_fobs_code 2218849

loop_
_symmetry_equiv_pos_as_xyz
'x, y, z'
'-x+1/2, y+1/2, -z+1/2'
'-x, -y, -z'
'x-1/2, -y-1/2, z-1/2'

loop_
_atom_site_type_symbol
_atom_site_label
_atom_site_fract_x
_atom_site_fract_y
_atom_site_fract_z
_atom_site_U_iso_or_equiv
_atom_site_adp_type
_atom_site_calc_flag
_atom_site_refinement_flags
_atom_site_occupancy
N N1 0.31065(12) 0.5389(3) 0.53755(7) 0.0458(4) Uani d . 1
H H1 0.3349 0.3881 0.5344 0.055 Uiso calc R 1
N N2 0.21647(12) 0.6131(3) 0.49876(7) 0.0445(4) Uani d . 1
N N3 -0.22800(14) 0.7277(3) 0.31088(8) 0.0636(5) Uani d . 1
H H3A -0.2549 0.6375 0.2777 0.076 Uiso calc R 1
H H3B -0.2616 0.8609 0.3223 0.076 Uiso calc R 1
O O1 0.33735(12) 0.9288(3) 0.58300(7) 0.0629(5) Uani d . 1
C C1 0.45840(15) 0.6003(3) 0.62353(9) 0.0436(5) Uani d . 1
C C2 0.51973(16) 0.3936(4) 0.60532(10) 0.0542(6) Uani d . 1
H H2 0.5019 0.3119 0.5646 0.065 Uiso calc R 1
C C3 0.60765(18) 0.3099(4) 0.64827(12) 0.0653(6) Uani d . 1
H H3 0.6489 0.1736 0.6357 0.078 Uiso calc R 1
C C4 0.63412(18) 0.4268(4) 0.70911(11) 0.0646(6) Uani d . 1
H H4 0.6927 0.3692 0.7375 0.078 Uiso calc R 1
C C5 0.57340(18) 0.6300(4) 0.72783(10) 0.0620(6) Uani d . 1
H H5 0.5904 0.7084 0.7691 0.074 Uiso calc R 1
C C6 0.48743(16) 0.7162(4) 0.68502(9) 0.0545(6) Uani d . 1
H H6 0.4479 0.8553 0.6976 0.065 Uiso calc R 1
C C7 0.36407(15) 0.7045(4) 0.58023(8) 0.0449(5) Uani d . 1
C C8 0.17939(15) 0.4585(3) 0.45231(8) 0.0402(5) Uani d . 1
C C9 0.07430(14) 0.5262(3) 0.41483(8) 0.0397(5) Uani d . 1
C C10 0.01535(15) 0.7400(3) 0.43293(8) 0.0450(5) Uani d . 1
H H10 0.0437 0.8397 0.4685 0.054 Uiso calc R 1
C C11 -0.08369(16) 0.8054(4) 0.39912(9) 0.0480(5) Uani d . 1
H H11 -0.1199 0.9492 0.4118 0.058 Uiso calc R 1
C C12 -0.12988(15) 0.6578(4) 0.34612(9) 0.0477(5) Uani d . 1
C C13 -0.07350(17) 0.4434(4) 0.32890(9) 0.0536(6) Uani d . 1
H H13 -0.1032 0.3403 0.2944 0.064 Uiso calc R 1
C C14 0.02614(16) 0.3814(3) 0.36233(9) 0.0496(5) Uani d . 1
H H14 0.0622 0.2378 0.3492 0.060 Uiso calc R 1
C C15 0.23698(17) 0.2176(3) 0.43604(10) 0.0544(6) Uani d . 1
H H15A 0.3141 0.2481 0.4361 0.082 Uiso calc R 1
H H15B 0.2093 0.1587 0.3923 0.082 Uiso calc R 1
H H15C 0.2241 0.0929 0.4694 0.082 Uiso calc R 1

loop_
_atom_site_aniso_label
_atom_site_aniso_U_11
_atom_site_aniso_U_22
_atom_site_aniso_U_33
_atom_site_aniso_U_12
_atom_site_aniso_U_13
_atom_site_aniso_U_23
N1 0.0451(10) 0.0419(9) 0.0490(9) 0.0038(7) -0.0059(7) -0.0028(7)
N2 0.0436(10) 0.0446(10) 0.0437(8) 0.0004(7) -0.0059(7) 0.0019(7)
N3 0.0596(12) 0.0707(12) 0.0572(10) 0.0061(10) -0.0166(8) 0.0062(9)
O1 0.0652(10) 0.0461(9) 0.0735(10) 0.0083(7) -0.0176(8) -0.0082(7)
C1 0.0390(11) 0.0435(11) 0.0478(10) -0.0025(9) 0.0012(8) 0.0016(8)
C2 0.0469(13) 0.0506(12) 0.0643(12) 0.0026(9) 0.0000(10) -0.0059(10)
C3 0.0582(14) 0.0520(13) 0.0851(16) 0.0127(11) 0.0029(12) 0.0019(11)
C4 0.0526(14) 0.0656(15) 0.0735(15) 0.0092(11) -0.0078(11) 0.0144(12)
C5 0.0581(14) 0.0714(15) 0.0537(12) 0.0061(12) -0.0128(10) -0.0033(11)
C6 0.0530(13) 0.0545(13) 0.0545(12) 0.0089(10) -0.0046(9) -0.0078(10)
C7 0.0440(12) 0.0439(11) 0.0463(10) 0.0004(9) 0.0011(8) -0.0029(8)
C8 0.0467(11) 0.0343(10) 0.0395(9) -0.0034(8) 0.0020(8) 0.0043(7)
C9 0.0440(11) 0.0346(10) 0.0398(9) -0.0047(8) -0.0011(8) 0.0047(7)
C10 0.0487(12) 0.0419(11) 0.0433(10) -0.0021(9) -0.0031(8) -0.0043(8)
C11 0.0474(12) 0.0476(12) 0.0487(10) 0.0028(9) 0.0030(9) 0.0027(9)
C12 0.0485(12) 0.0492(12) 0.0442(10) -0.0055(9) -0.0036(9) 0.0126(8)
C13 0.0646(14) 0.0466(12) 0.0462(11) -0.0057(10) -0.0160(10) 0.0004(9)
C14 0.0622(14) 0.0380(11) 0.0469(10) 0.0019(9) -0.0071(10) -0.0020(8)
C15 0.0584(13) 0.0437(12) 0.0588(12) 0.0055(10) -0.0095(10) -0.0035(9)

loop_
_atom_type_symbol
_atom_type_description
_atom_type_scat_dispersion_real
_atom_type_scat_dispersion_imag
_atom_type_scat_source
C C 0.0033 0.0016 'International Tables Vol C Tables 4.2.6.8 and 6.1.1.4'
H H 0.0000 0.0000 'International Tables Vol C Tables 4.2.6.8 and 6.1.1.4'
N N 0.0061 0.0033 'International Tables Vol C Tables 4.2.6.8 and 6.1.1.4'
O O 0.0106 0.0060 'International Tables Vol C Tables 4.2.6.8 and 6.1.1.4'

loop_
_geom_angle_atom_site_label_1
_geom_angle_atom_site_label_2
_geom_angle_atom_site_label_3
_geom_angle
C7 N1 N2 120.00(16)
C7 N1 H1 120.0
N2 N1 H1 120.0
C8 N2 N1 116.36(16)
C12 N3 H3A 120.0
C12 N3 H3B 120.0
H3A N3 H3B 120.0
C6 C1 C2 118.19(18)
C6 C1 C7 118.33(17)
C2 C1 C7 123.48(17)
C3 C2 C1 119.9(2)
C3 C2 H2 120.0
C1 C2 H2 120.0
C4 C3 C2 120.7(2)
C4 C3 H3 119.6
C2 C3 H3 119.6
C3 C4 C5 119.8(2)
C3 C4 H4 120.1
C5 C4 H4 120.1
C6 C5 C4 119.8(2)
C6 C5 H5 120.1
C4 C5 H5 120.1
C5 C6 C1 121.62(19)
C5 C6 H6 119.2
C1 C6 H6 119.2
O1 C7 N1 122.51(17)
O1 C7 C1 121.83(16)
N1 C7 C1 115.66(17)
N2 C8 C9 116.56(16)
N2 C8 C15 123.33(17)
C9 C8 C15 120.10(16)
C14 C9 C10 116.33(17)
C14 C9 C8 122.89(17)
C10 C9 C8 120.74(16)
C11 C10 C9 121.78(17)
C11 C10 H10 119.1
C9 C10 H10 119.1
C10 C11 C12 120.77(18)
C10 C11 H11 119.6
C12 C11 H11 119.6
C13 C12 N3 121.40(18)
C13 C12 C11 117.86(18)
N3 C12 C11 120.73(19)
C14 C13 C12 120.99(17)
C14 C13 H13 119.5
C12 C13 H13 119.5
C13 C14 C9 122.26(18)
C13 C14 H14 118.9
C9 C14 H14 118.9
C8 C15 H15A 109.5
C8 C15 H15B 109.5
H15A C15 H15B 109.5
C8 C15 H15C 109.5
H15A C15 H15C 109.5
H15B C15 H15C 109.5

loop_
_geom_bond_atom_site_label_1
_geom_bond_atom_site_label_2
_geom_bond_distance
N1 C7 1.355(2)
N1 N2 1.394(2)
N1 H1 0.8600
N2 C8 1.292(2)
N3 C12 1.394(2)
N3 H3A 0.8600
N3 H3B 0.8600
O1 C7 1.241(2)
C1 C6 1.390(3)
C1 C2 1.396(3)
C1 C7 1.493(3)
C2 C3 1.394(3)
C2 H2 0.9300
C3 C4 1.376(3)
C3 H3 0.9300
C4 C5 1.381(3)
C4 H4 0.9300
C5 C6 1.380(3)
C5 H5 0.9300
C6 H6 0.9300
C8 C9 1.481(3)
C8 C15 1.512(3)
C9 C14 1.391(2)
C9 C10 1.410(3)
C10 C11 1.385(3)
C10 H10 0.9300
C11 C12 1.398(3)
C11 H11 0.9300
C12 C13 1.391(3)
C13 C14 1.384(3)
C13 H13 0.9300
C14 H14 0.9300
C15 H15A 0.9600
C15 H15B 0.9600
C15 H15C 0.9600

loop_
_geom_hbond_atom_site_label_D
_geom_hbond_atom_site_label_H
_geom_hbond_atom_site_label_A
_geom_hbond_site_symmetry_A
_geom_hbond_distance_DH
_geom_hbond_distance_HA
_geom_hbond_distance_DA
_geom_hbond_angle_DHA
_geom_hbond_publ_flag
N3 H3B O1 3_576 0.86 2.44 3.169(3) 143 y
C15 H15C N2 1_545 0.96 2.62 3.468(3) 147 y

loop_
_cod_related_entry_id
_cod_related_entry_database
_cod_related_entry_code
1 ChemSpider 4678711
